data_2011433
loop_
_publ_author_name
'Ellis, Dianne D.'
'Spek, Anthony L.'

_publ_section_title
;
 (5<i>S</i>)-3-Oxo-4-oxa-<i>endo</i>-tricyclo[5.2.1.0^2,6^]dec-8-en-5-yl
 acetate
;
_journal_issue 10
_journal_name_full 'Acta Crystallographica Section C'
_journal_page_first 1269
_journal_page_last 1270
_journal_paper_doi 10.1107/S0108270100010179
_journal_volume 56
_journal_year 2000
_chemical_formula_moiety 'C11 H12 O4'
_chemical_formula_sum 'C11 H12 O4'
_chemical_formula_weight 208.21
_chemical_name_systematic
;
 ?
;
_space_group_IT_number 19
_symmetry_cell_setting orthorhombic
_symmetry_space_group_name_Hall 'P 2ac 2ab'
_symmetry_space_group_name_H-M 'P 21 21 21'
_audit_creation_method SHELXL-97
_cell_angle_alpha 90.00
_cell_angle_beta 90.00
_cell_angle_gamma 90.00
_cell_formula_units_Z 4
_cell_length_a 7.4538(8)
_cell_length_b 7.5568(7)
_cell_length_c 17.6385(13)
_cell_measurement_reflns_used 25
_cell_measurement_temperature 150(2)
_cell_measurement_theta_max 13.97
_cell_measurement_theta_min 9.73
_cell_volume 993.52(16)
_computing_cell_refinement 'SET4 (de Boer & Duisenberg, 1984)'
_computing_data_collection 'locally modified CAD4-Version 5 Software (Enraf-Nonius, 1989)'
_computing_data_reduction 'HELENA (Spek, 1997)'
_computing_molecular_graphics 'PLATON (Spek, 2000)'
_computing_publication_material PLATON
_computing_structure_refinement 'SHELXL97 (Sheldrick, 1997)'
_computing_structure_solution 'SHELXS97 (Sheldrick, 1997)'
_diffrn_ambient_temperature 150(2)
_diffrn_measured_fraction_theta_full 1.000
_diffrn_measured_fraction_theta_max 1.000
_diffrn_measurement_device_type 'Enraf-Nonius CAD4T'
_diffrn_measurement_method w/2\q
_diffrn_radiation_monochromator graphite
_diffrn_radiation_source 'rotating anode'
_diffrn_radiation_type MoK\a
_diffrn_radiation_wavelength .71073
_diffrn_reflns_av_R_equivalents .0229
_diffrn_reflns_av_sigmaI/netI .0226
_diffrn_reflns_limit_h_max 9
_diffrn_reflns_limit_h_min -9
_diffrn_reflns_limit_k_max 7
_diffrn_reflns_limit_k_min -9
_diffrn_reflns_limit_l_max 22
_diffrn_reflns_limit_l_min 0
_diffrn_reflns_number 3710
_diffrn_reflns_theta_full 27.44
_diffrn_reflns_theta_max 27.44
_diffrn_reflns_theta_min 2.31
_diffrn_standards_decay_% 2.2
_diffrn_standards_interval_time 60
_diffrn_standards_number 3
_exptl_absorpt_coefficient_mu .106
_exptl_absorpt_correction_type none
_exptl_crystal_colour colourless
_exptl_crystal_density_diffrn 1.392
_exptl_crystal_density_method 'not measured'
_exptl_crystal_description plates
_exptl_crystal_F_000 440
_exptl_crystal_size_max .50
_exptl_crystal_size_mid .50
_exptl_crystal_size_min .50
_refine_diff_density_max .171
_refine_diff_density_min -.242
_refine_ls_abs_structure_details 'see experimental'
_refine_ls_extinction_method none
_refine_ls_goodness_of_fit_ref 1.080
_refine_ls_hydrogen_treatment constr
_refine_ls_matrix_type full
_refine_ls_number_parameters 149
_refine_ls_number_reflns 1334
_refine_ls_number_restraints 0
_refine_ls_restrained_S_all 1.080
_refine_ls_R_factor_all .0395
_refine_ls_R_factor_gt .0341
_refine_ls_shift/su_max .001
_refine_ls_shift/su_mean .000
_refine_ls_structure_factor_coef Fsqd
_refine_ls_weighting_details 'calc w = 1/[\s^2^(Fo^2^)+(0.0449P)^2^+0.1472P] where P=(Fo^2^+2Fc^2^)/3'
_refine_ls_weighting_scheme calc
_refine_ls_wR_factor_ref .0825
_reflns_number_gt 1213
_reflns_number_total 1334
_reflns_threshold_expression I>2\s(I)
_cod_data_source_file os1119.cif
_cod_data_source_block I
_cod_database_code 2011433
_cod_database_fobs_code 2011433

loop_
_symmetry_equiv_pos_as_xyz
'x, y, z'
'-x+1/2, -y, z+1/2'
'x+1/2, -y+1/2, -z'
'-x, y+1/2, -z+1/2'

loop_
_atom_site_label
_atom_site_fract_x
_atom_site_fract_y
_atom_site_fract_z
_atom_site_U_iso_or_equiv
_atom_site_adp_type
_atom_site_calc_flag
_atom_site_refinement_flags
_atom_site_occupancy
_atom_site_disorder_assembly
_atom_site_disorder_group
_atom_site_type_symbol
C1 -.0254(2) .3942(3) .19351(10) .0204(4) Uani d . 1 . . C
H1 -.0448 .4530 .2437 .028(6) Uiso calc R 1 . . H
C2 .1636(2) .3264(2) .18536(10) .0218(4) Uani d . 1 . . C
O3 .24164(16) .39637(18) .12243(7) .0238(3) Uani d . 1 . . O
C4 .1383(2) .5390(2) .09274(10) .0215(4) Uani d . 1 . . C
H4 .1340 .5360 .0361 .021(5) Uiso calc R 1 . . H
C5 -.0487(2) .5251(3) .12713(10) .0223(4) Uani d . 1 . . C
H5 -.0901 .6431 .1460 .025(6) Uiso calc R 1 . . H
C6 -.1972(3) .4352(3) .07829(11) .0296(5) Uani d . 1 . . C
H6 -.2570 .5127 .0399 .032(6) Uiso calc R 1 . . H
C7 -.1257(3) .2615(3) .04904(11) .0327(5) Uani d . 1 . . C
H7 -.0962 .2358 -.0022 .043(6) Uiso calc R 1 . . H
C8 -.1111(3) .1514(3) .10681(12) .0298(5) Uani d . 1 . . C
H8 -.0701 .0325 .1046 .051(8) Uiso calc R 1 . . H
C9 -.1715(2) .2492(3) .17728(10) .0239(4) Uani d . 1 . . C
H9 -.2078 .1741 .2214 .029(6) Uiso calc R 1 . . H
C10 -.3181(2) .3680(3) .14336(11) .0286(5) Uani d . 1 . . C
H10A -.3565 .4635 .1782 .028(5) Uiso calc R 1 . . H
H10B -.4234 .3005 .1251 .031(6) Uiso calc R 1 . . H
O11 .24175(19) .2223(2) .22411(9) .0344(4) Uani d . 1 . . O
O12 .21915(17) .69783(17) .11977(8) .0246(3) Uani d . 1 . . O
C13 .3743(3) .7491(3) .08444(10) .0256(4) Uani d . 1 . . C
C14 .4628(3) .8931(3) .12751(14) .0427(6) Uani d . 1 . . C
H14A .5640 .9393 .0981 .072(10) Uiso calc R 1 . . H
H14B .5066 .8467 .1760 .095(12) Uiso calc R 1 . . H
H14C .3765 .9883 .1369 .084(11) Uiso calc R 1 . . H
O15 .42704(19) .68259(19) .02715(8) .0327(4) Uani d . 1 . . O

loop_
_atom_site_aniso_label
_atom_site_aniso_U_11
_atom_site_aniso_U_22
_atom_site_aniso_U_33
_atom_site_aniso_U_12
_atom_site_aniso_U_13
_atom_site_aniso_U_23
C1 .0190(8) .0225(9) .0196(8) -.0002(8) .0002(7) -.0019(8)
C2 .0199(9) .0205(9) .0250(9) -.0034(8) -.0017(7) -.0010(8)
O3 .0183(6) .0246(6) .0283(7) .0013(6) .0036(6) .0015(6)
C4 .0194(8) .0226(9) .0223(8) -.0008(8) -.0023(7) -.0005(8)
C5 .0174(8) .0228(9) .0266(9) .0014(7) .0000(7) .0006(8)
C6 .0192(8) .0407(12) .0290(9) -.0030(9) -.0051(8) .0063(9)
C7 .0240(9) .0486(13) .0255(9) -.0120(11) .0001(8) -.0130(9)
C8 .0227(9) .0279(10) .0388(11) -.0070(9) .0028(9) -.0112(9)
C9 .0206(9) .0249(9) .0263(9) -.0032(8) .0015(7) .0016(8)
C10 .0185(9) .0345(11) .0328(10) -.0021(8) .0000(8) -.0008(9)
O11 .0248(7) .0361(8) .0423(8) .0018(7) -.0040(6) .0139(7)
O12 .0237(6) .0242(7) .0258(6) -.0053(6) .0034(6) -.0016(6)
C13 .0245(9) .0226(9) .0295(9) -.0020(9) -.0003(8) .0053(8)
C14 .0412(12) .0395(12) .0474(14) -.0191(12) .0071(11) -.0049(11)
O15 .0317(7) .0349(8) .0316(7) -.0070(7) .0097(6) -.0016(7)

loop_
_atom_type_symbol
_atom_type_description
_atom_type_scat_dispersion_real
_atom_type_scat_dispersion_imag
_atom_type_scat_source
C C .0033 .0016 'International Tables Vol C Tables 4.2.6.8 and 6.1.1.4'
H H .0000 .0000 'International Tables Vol C Tables 4.2.6.8 and 6.1.1.4'
O O .0106 .0060 'International Tables Vol C Tables 4.2.6.8 and 6.1.1.4'

loop_
_geom_angle_atom_site_label_1
_geom_angle_atom_site_label_2
_geom_angle_atom_site_label_3
_geom_angle
_geom_angle_publ_flag
C2 C1 C5 104.56(14) ?
C2 C1 C9 113.17(15) ?
C5 C1 C9 103.35(14) ?
C2 C1 H1 111.7 ?
C5 C1 H1 111.7 ?
C9 C1 H1 111.7 ?
O11 C2 O3 120.96(17) ?
O11 C2 C1 128.77(17) ?
O3 C2 C1 110.23(15) ?
C2 O3 C4 111.26(14) ?
O3 C4 O12 106.58(13) ?
O3 C4 C5 107.23(14) ?
O12 C4 C5 108.17(15) ?
O3 C4 H4 111.5 ?
O12 C4 H4 111.5 ?
C5 C4 H4 111.5 ?
C4 C5 C1 104.07(14) ?
C4 C5 C6 117.36(15) ?
C1 C5 C6 102.70(15) ?
C4 C5 H5 110.7 ?
C1 C5 H5 110.7 ?
C6 C5 H5 110.7 ?
C7 C6 C10 100.04(17) ?
C7 C6 C5 108.53(16) ?
C10 C6 C5 98.44(15) y
C7 C6 H6 115.8 ?
C10 C6 H6 115.8 ?
C5 C6 H6 115.8 ?
C8 C7 C6 108.30(16) ?
C8 C7 H7 125.9 ?
C6 C7 H7 125.9 ?
C7 C8 C9 107.53(17) ?
C7 C8 H8 126.2 ?
C9 C8 H8 126.2 ?
C8 C9 C10 100.20(15) ?
C8 C9 C1 106.48(14) ?
C10 C9 C1 98.99(15) y
C8 C9 H9 116.2 ?
C10 C9 H9 116.2 ?
C1 C9 H9 116.2 ?
C9 C10 C6 93.82(14) y
C9 C10 H10A 113.0 ?
C6 C10 H10A 113.0 ?
C9 C10 H10B 113.0 ?
C6 C10 H10B 113.0 ?
H10A C10 H10B 110.4 ?
C13 O12 C4 116.33(15) ?
O15 C13 O12 122.91(18) ?
O15 C13 C14 126.55(19) ?
O12 C13 C14 110.53(16) ?
C13 C14 H14A 109.5 ?
C13 C14 H14B 109.5 ?
H14A C14 H14B 109.5 ?
C13 C14 H14C 109.5 ?
H14A C14 H14C 109.5 ?
H14B C14 H14C 109.5 ?

loop_
_geom_bond_atom_site_label_1
_geom_bond_atom_site_label_2
_geom_bond_site_symmetry_2
_geom_bond_distance
_geom_bond_publ_flag
C1 C2 . 1.506(3) ?
C1 C5 . 1.543(2) ?
C1 C9 . 1.572(3) ?
C1 H1 . 1.0000 ?
C2 O11 . 1.194(2) y
C2 O3 . 1.360(2) y
O3 C4 . 1.425(2) y
C4 O12 . 1.425(2) y
C4 C5 . 1.524(3) ?
C4 H4 . 1.0000 ?
C5 C6 . 1.559(3) ?
C5 H5 . 1.0000 ?
C6 C7 . 1.507(3) ?
C6 C10 . 1.545(3) ?
C6 H6 . 1.0000 ?
C7 C8 . 1.320(3) ?
C7 H7 . .9500 ?
C8 C9 . 1.515(3) ?
C8 H8 . .9500 ?
C9 C10 . 1.536(3) ?
C9 H9 . 1.0000 ?
C10 H10A . .9900 ?
C10 H10B . .9900 ?
O12 C13 . 1.369(2) y
C13 O15 . 1.195(2) y
C13 C14 . 1.482(3) ?
C14 H14A . .9800 ?
C14 H14B . .9800 ?
C14 H14C . .9800 ?

loop_
_geom_torsion_atom_site_label_1
_geom_torsion_atom_site_label_2
_geom_torsion_atom_site_label_3
_geom_torsion_atom_site_label_4
_geom_torsion
_geom_torsion_publ_flag
C5 C1 C2 O11 179.82(19) ?
C9 C1 C2 O11 -68.4(2) ?
C5 C1 C2 O3 -2.61(19) ?
C9 C1 C2 O3 109.14(16) ?
O11 C2 O3 C4 -169.71(17) y
C1 C2 O3 C4 12.50(19) ?
C2 O3 C4 O12 98.48(16) ?
C2 O3 C4 C5 -17.17(19) ?
O3 C4 C5 C1 14.44(18) ?
O12 C4 C5 C1 -100.16(16) ?
O3 C4 C5 C6 -98.20(18) ?
O12 C4 C5 C6 147.20(16) ?
C2 C1 C5 C4 -7.24(18) ?
C9 C1 C5 C4 -125.89(15) ?
C2 C1 C5 C6 115.59(16) ?
C9 C1 C5 C6 -3.06(17) ?
C4 C5 C6 C7 49.6(2) ?
C1 C5 C6 C7 -63.81(18) ?
C4 C5 C6 C10 153.23(17) ?
C1 C5 C6 C10 39.82(18) ?
C10 C6 C7 C8 -32.7(2) ?
C5 C6 C7 C8 69.9(2) ?
C6 C7 C8 C9 -.4(2) ?
C7 C8 C9 C10 33.6(2) ?
C7 C8 C9 C1 -69.0(2) ?
C2 C1 C9 C8 -44.0(2) ?
C5 C1 C9 C8 68.50(18) ?
C2 C1 C9 C10 -147.52(16) ?
C5 C1 C9 C10 -35.02(17) ?
C8 C9 C10 C6 -49.74(17) ?
C1 C9 C10 C6 58.94(16) ?
C7 C6 C10 C9 49.44(17) ?
C5 C6 C10 C9 -61.21(17) ?
O3 C4 O12 C13 76.42(17) ?
C5 C4 O12 C13 -168.55(15) ?
C4 O12 C13 O15 10.9(3) y
C4 O12 C13 C14 -168.50(17) ?

loop_
_cod_related_entry_id
_cod_related_entry_database
_cod_related_entry_code
1 ChemSpider 21182340
